data_1508665
loop_
_publ_author_name
'Barcan, Gregg A.'
'Patel, Ashay'
'Houk, K. N.'
'Kwon, Ohyun'

_publ_section_title
;
 A torquoselective 6\p electrocyclization approach to reserpine alkaloids.
;
_journal_issue 21
_journal_name_full 'Organic letters'
_journal_page_first 5388
_journal_page_last 5391
_journal_paper_doi 10.1021/ol302265z
_journal_volume 14
_journal_year 2012
_chemical_formula_moiety 'C34 H38 N2 O6'
_chemical_formula_sum 'C34 H38 N2 O6'
_chemical_formula_weight 570.66
_chemical_name_systematic
; 
 ? 
;
_space_group_IT_number 14
_symmetry_cell_setting monoclinic
_symmetry_space_group_name_Hall '-P 2ybc'
_symmetry_space_group_name_H-M 'P 1 21/c 1'
_atom_sites_solution_hydrogens geom
_atom_sites_solution_primary direct
_atom_sites_solution_secondary difmap
_audit_creation_method SHELXL-97
_cell_angle_alpha 90.00
_cell_angle_beta 111.684(7)
_cell_angle_gamma 90.00
_cell_formula_units_Z 4
_cell_length_a 14.898(11)
_cell_length_b 11.174(8)
_cell_length_c 19.457(14)
_cell_measurement_reflns_used 5318
_cell_measurement_temperature 100(2)
_cell_measurement_theta_max 25.78
_cell_measurement_theta_min 3.84
_cell_volume 3010(4)
_computing_cell_refinement 'Bruker SAINT'
_computing_data_collection 'Bruker APEX2'
_computing_data_reduction 'Bruker SAINT'
_computing_molecular_graphics 'Bruker SHELXTL'
_computing_publication_material 'Bruker SHELXTL'
_computing_structure_refinement 'SHELXL-97 (Sheldrick, 2008)'
_computing_structure_solution 'SHELXS-97 (Sheldrick, 2008)'
_diffrn_ambient_temperature 100(2)
_diffrn_measured_fraction_theta_full 0.980
_diffrn_measured_fraction_theta_max 0.967
_diffrn_measurement_device_type 'Bruker APEX-II CCD'
_diffrn_measurement_method '\f and \w scans'
_diffrn_radiation_monochromator graphite
_diffrn_radiation_source 'fine-focus sealed tube'
_diffrn_radiation_type MoK\a
_diffrn_radiation_wavelength 0.71073
_diffrn_reflns_av_R_equivalents 0.0980
_diffrn_reflns_av_sigmaI/netI 0.0972
_diffrn_reflns_limit_h_max 19
_diffrn_reflns_limit_h_min -19
_diffrn_reflns_limit_k_max 14
_diffrn_reflns_limit_k_min -14
_diffrn_reflns_limit_l_max 25
_diffrn_reflns_limit_l_min -25
_diffrn_reflns_number 31741
_diffrn_reflns_theta_full 26.50
_diffrn_reflns_theta_max 28.13
_diffrn_reflns_theta_min 3.82
_exptl_absorpt_coefficient_mu 0.086
_exptl_absorpt_correction_T_max 0.9966
_exptl_absorpt_correction_T_min 0.9420
_exptl_absorpt_correction_type multi-scan
_exptl_absorpt_process_details 'Sadabs (Bruker)'
_exptl_crystal_colour colorless
_exptl_crystal_density_diffrn 1.259
_exptl_crystal_density_method 'not measured'
_exptl_crystal_description platelet
_exptl_crystal_F_000 1216
_exptl_crystal_size_max 0.38
_exptl_crystal_size_mid 0.22
_exptl_crystal_size_min 0.04
_refine_diff_density_max 0.545
_refine_diff_density_min -0.405
_refine_diff_density_rms 0.077
_refine_ls_extinction_method none
_refine_ls_goodness_of_fit_ref 1.086
_refine_ls_hydrogen_treatment constr
_refine_ls_matrix_type full
_refine_ls_number_parameters 384
_refine_ls_number_reflns 7117
_refine_ls_number_restraints 0
_refine_ls_restrained_S_all 1.086
_refine_ls_R_factor_all 0.1376
_refine_ls_R_factor_gt 0.0745
_refine_ls_shift/su_max 0.011
_refine_ls_shift/su_mean 0.000
_refine_ls_structure_factor_coef Fsqd
_refine_ls_weighting_details 'calc w=1/[\s^2^(Fo^2^)+(0.0980P)^2^+0.0000P] where P=(Fo^2^+2Fc^2^)/3'
_refine_ls_weighting_scheme calc
_refine_ls_wR_factor_gt 0.1763
_refine_ls_wR_factor_ref 0.2072
_reflns_number_gt 3960
_reflns_number_total 7117
_reflns_threshold_expression >2sigma(I)
_cod_data_source_file ol302265z_si_003.cif
_cod_data_source_block kw1510s
_cod_depositor_comments
;
The following automatic conversions were performed:

'_symmetry_cell_setting' value 'Monoclinic' changed to 'monoclinic'
according to /home/saulius/struct/CIF-dictionaries/cif_core.dic
dictionary named 'cif_core.dic' version 2.4.2 from 2011-04-26.

Automatic conversion script
Id: cif_fix_values 1891 2012-01-12 08:04:46Z andrius 
;
_cod_original_sg_symbol_H-M P2(1)/c
_cod_database_code 1508665

loop_
_symmetry_equiv_pos_as_xyz
'x, y, z'
'-x, y+1/2, -z+1/2'
'-x, -y, -z'
'x, -y-1/2, z-1/2'

loop_
_atom_site_label
_atom_site_type_symbol
_atom_site_fract_x
_atom_site_fract_y
_atom_site_fract_z
_atom_site_U_iso_or_equiv
_atom_site_adp_type
_atom_site_occupancy
_atom_site_symmetry_multiplicity
_atom_site_calc_flag
_atom_site_refinement_flags
O1 O 0.67457(18) 1.08612(19) -0.16831(11) 0.0457(6) Uani 1 1 d .
O2 O 0.62751(15) 0.70598(18) -0.05930(11) 0.0384(5) Uani 1 1 d .
O3 O 0.72948(16) 0.7036(2) 0.05939(11) 0.0447(6) Uani 1 1 d .
O4 O 1.16163(14) 0.57841(16) 0.18539(9) 0.0288(5) Uani 1 1 d .
O5 O 1.06403(14) 0.70123(16) 0.09426(9) 0.0285(5) Uani 1 1 d .
O6 O 1.38045(15) 0.60745(17) 0.44759(10) 0.0344(5) Uani 1 1 d .
N1 N 1.11858(16) 0.75788(18) 0.21710(11) 0.0229(5) Uani 1 1 d .
N2 N 0.97043(18) 1.0455(2) 0.15096(12) 0.0324(6) Uani 1 1 d .
C1 C 1.18459(19) 0.7512(2) 0.29277(13) 0.0227(6) Uani 1 1 d .
C2 C 1.2512(2) 0.6618(2) 0.33040(13) 0.0243(6) Uani 1 1 d .
H2 H 1.2552 0.5881 0.3074 0.029 Uiso 1 1 calc R
C3 C 1.3113(2) 0.6873(2) 0.40377(14) 0.0280(6) Uani 1 1 d .
C4 C 1.3057(2) 0.7960(2) 0.43843(14) 0.0291(6) Uani 1 1 d .
H4 H 1.3484 0.8108 0.4878 0.035 Uiso 1 1 calc R
C5 C 1.2384(2) 0.8812(2) 0.40107(14) 0.0257(6) Uani 1 1 d .
H5 H 1.2338 0.9540 0.4248 0.031 Uiso 1 1 calc R
C6 C 1.17648(19) 0.8594(2) 0.32728(13) 0.0228(6) Uani 1 1 d .
C7 C 1.1049(2) 0.9335(2) 0.27265(14) 0.0236(6) Uani 1 1 d .
C8 C 1.0791(2) 1.0612(2) 0.28004(14) 0.0268(6) Uani 1 1 d .
H8A H 1.1361 1.1045 0.3142 0.032 Uiso 1 1 calc R
H8B H 1.0272 1.0649 0.3003 0.032 Uiso 1 1 calc R
C9 C 1.0449(2) 1.1189(2) 0.20348(15) 0.0321(7) Uani 1 1 d .
H9A H 1.0190 1.1997 0.2057 0.038 Uiso 1 1 calc R
H9B H 1.1001 1.1273 0.1871 0.038 Uiso 1 1 calc R
C10 C 0.9260(2) 1.1074(2) 0.07935(14) 0.0307(7) Uani 1 1 d .
H10A H 0.9766 1.1260 0.0593 0.037 Uiso 1 1 calc R
H10B H 0.8977 1.1840 0.0871 0.037 Uiso 1 1 calc R
C11 C 0.8485(2) 1.0328(2) 0.02414(14) 0.0255(6) Uani 1 1 d .
C12 C 0.7851(2) 1.0998(2) -0.04452(14) 0.0286(6) Uani 1 1 d .
H12A H 0.8230 1.1651 -0.0551 0.034 Uiso 1 1 calc R
H12B H 0.7301 1.1363 -0.0352 0.034 Uiso 1 1 calc R
C13 C 0.7465(2) 1.0177(2) -0.11153(14) 0.0315(7) Uani 1 1 d .
H13 H 0.8001 0.9960 -0.1285 0.038 Uiso 1 1 calc R
C14 C 0.7064(2) 0.9053(2) -0.08998(15) 0.0302(6) Uani 1 1 d .
H14 H 0.6514 0.8676 -0.1253 0.036 Uiso 1 1 calc R
C15 C 0.7472(2) 0.8573(2) -0.02148(14) 0.0250(6) Uani 1 1 d .
C16 C 0.8325(2) 0.9178(2) 0.03564(14) 0.0237(6) Uani 1 1 d .
C17 C 0.9014(2) 0.8520(2) 0.10406(13) 0.0243(6) Uani 1 1 d .
H17A H 0.9136 0.7700 0.0903 0.029 Uiso 1 1 calc R
H17B H 0.8718 0.8459 0.1419 0.029 Uiso 1 1 calc R
C18 C 0.9977(2) 0.9220(2) 0.13582(14) 0.0246(6) Uani 1 1 d .
H18 H 1.0278 0.9261 0.0977 0.030 Uiso 1 1 calc R
C19 C 1.0705(2) 0.8721(2) 0.20735(14) 0.0234(6) Uani 1 1 d .
C20 C 0.6651(3) 1.0592(3) -0.24249(16) 0.0494(9) Uani 1 1 d .
H20A H 0.7297 1.0399 -0.2429 0.059 Uiso 1 1 calc R
H20B H 0.6414 1.1315 -0.2734 0.059 Uiso 1 1 calc R
C21 C 0.5969(2) 0.9556(3) -0.27712(14) 0.0303(6) Uani 1 1 d .
C22 C 0.5131(3) 0.9383(3) -0.26334(18) 0.0460(8) Uani 1 1 d .
H22 H 0.4965 0.9890 -0.2307 0.055 Uiso 1 1 calc R
C23 C 0.4519(3) 0.8392(4) -0.3010(2) 0.0680(13) Uani 1 1 d .
H23 H 0.3943 0.8217 -0.2926 0.082 Uiso 1 1 calc R
C24 C 0.4794(3) 0.7693(3) -0.35032(19) 0.0579(11) Uani 1 1 d .
H24 H 0.4390 0.7053 -0.3761 0.070 Uiso 1 1 calc R
C25 C 0.5620(4) 0.7915(4) -0.3616(2) 0.0667(12) Uani 1 1 d .
H25 H 0.5796 0.7424 -0.3945 0.080 Uiso 1 1 calc R
C26 C 0.6192(3) 0.8827(3) -0.32647(17) 0.0497(9) Uani 1 1 d .
H26 H 0.6765 0.8978 -0.3356 0.060 Uiso 1 1 calc R
C27 C 0.7028(2) 0.7490(2) -0.00147(14) 0.0275(6) Uani 1 1 d .
C28 C 0.5745(2) 0.6050(3) -0.04543(18) 0.0400(8) Uani 1 1 d .
H28A H 0.6145 0.5328 -0.0368 0.060 Uiso 1 1 calc R
H28B H 0.5148 0.5928 -0.0884 0.060 Uiso 1 1 calc R
H28C H 0.5587 0.6217 -0.0017 0.060 Uiso 1 1 calc R
C29 C 1.1111(2) 0.6785(2) 0.15895(14) 0.0237(6) Uani 1 1 d .
C30 C 1.1594(2) 0.4768(3) 0.13393(15) 0.0339(7) Uani 1 1 d .
C31 C 1.1977(2) 0.5177(3) 0.07491(17) 0.0401(8) Uani 1 1 d .
H31A H 1.1521 0.5743 0.0414 0.060 Uiso 1 1 calc R
H31B H 1.2051 0.4482 0.0467 0.060 Uiso 1 1 calc R
H31C H 1.2605 0.5568 0.0988 0.060 Uiso 1 1 calc R
C32 C 1.0570(3) 0.4271(3) 0.10139(17) 0.0404(8) Uani 1 1 d .
H32A H 1.0370 0.4000 0.1415 0.061 Uiso 1 1 calc R
H32B H 1.0552 0.3595 0.0688 0.061 Uiso 1 1 calc R
H32C H 1.0129 0.4897 0.0729 0.061 Uiso 1 1 calc R
C33 C 1.2300(3) 0.3873(3) 0.18727(18) 0.0500(9) Uani 1 1 d .
H33A H 1.2943 0.4235 0.2085 0.075 Uiso 1 1 calc R
H33B H 1.2333 0.3146 0.1602 0.075 Uiso 1 1 calc R
H33C H 1.2072 0.3670 0.2271 0.075 Uiso 1 1 calc R
C34 C 1.3873(2) 0.4939(3) 0.41555(17) 0.0377(7) Uani 1 1 d .
H34A H 1.3240 0.4548 0.3979 0.057 Uiso 1 1 calc R
H34B H 1.4342 0.4433 0.4529 0.057 Uiso 1 1 calc R
H34C H 1.4085 0.5060 0.3740 0.057 Uiso 1 1 calc R

loop_
_atom_site_aniso_label
_atom_site_aniso_U_11
_atom_site_aniso_U_22
_atom_site_aniso_U_33
_atom_site_aniso_U_23
_atom_site_aniso_U_13
_atom_site_aniso_U_12
O1 0.0643(17) 0.0364(12) 0.0231(10) 0.0051(9) 0.0004(11) 0.0012(11)
O2 0.0393(13) 0.0353(12) 0.0317(11) -0.0006(9) 0.0030(10) -0.0131(9)
O3 0.0397(14) 0.0486(14) 0.0368(11) 0.0138(10) 0.0036(10) -0.0160(10)
O4 0.0426(13) 0.0212(10) 0.0225(9) -0.0012(7) 0.0117(9) 0.0055(8)
O5 0.0353(12) 0.0294(10) 0.0206(9) -0.0013(8) 0.0100(9) 0.0020(8)
O6 0.0406(13) 0.0274(10) 0.0279(10) 0.0026(8) 0.0042(9) 0.0077(9)
N1 0.0301(13) 0.0192(11) 0.0188(10) 0.0000(8) 0.0083(10) 0.0000(9)
N2 0.0415(16) 0.0202(12) 0.0278(12) 0.0023(10) 0.0037(11) 0.0006(10)
C1 0.0272(15) 0.0221(13) 0.0179(11) 0.0016(10) 0.0073(11) -0.0011(10)
C2 0.0314(16) 0.0200(13) 0.0220(12) -0.0003(10) 0.0104(11) 0.0006(10)
C3 0.0335(17) 0.0251(14) 0.0244(13) 0.0060(11) 0.0095(12) 0.0021(11)
C4 0.0362(17) 0.0267(14) 0.0226(12) -0.0006(11) 0.0089(12) -0.0050(12)
C5 0.0337(16) 0.0237(13) 0.0216(12) -0.0018(10) 0.0125(12) -0.0027(11)
C6 0.0268(15) 0.0222(13) 0.0210(12) 0.0024(10) 0.0105(11) -0.0014(10)
C7 0.0269(15) 0.0223(13) 0.0226(12) -0.0011(10) 0.0105(11) -0.0023(10)
C8 0.0343(16) 0.0216(13) 0.0261(13) -0.0021(11) 0.0130(12) 0.0015(11)
C9 0.0406(19) 0.0231(14) 0.0325(14) -0.0018(12) 0.0135(14) 0.0006(12)
C10 0.0413(18) 0.0201(13) 0.0269(13) 0.0031(11) 0.0082(13) -0.0007(12)
C11 0.0305(16) 0.0250(14) 0.0214(12) 0.0014(10) 0.0099(12) 0.0023(11)
C12 0.0343(17) 0.0252(14) 0.0242(13) 0.0043(11) 0.0081(12) 0.0024(11)
C13 0.0419(19) 0.0286(15) 0.0226(13) 0.0051(11) 0.0103(13) 0.0025(12)
C14 0.0360(17) 0.0272(14) 0.0248(13) -0.0024(11) 0.0082(12) 0.0015(12)
C15 0.0300(15) 0.0208(13) 0.0253(12) -0.0007(10) 0.0115(12) -0.0003(10)
C16 0.0260(15) 0.0235(13) 0.0229(12) -0.0021(10) 0.0105(11) 0.0013(10)
C17 0.0323(16) 0.0188(13) 0.0231(12) 0.0010(10) 0.0120(12) 0.0010(10)
C18 0.0307(16) 0.0187(13) 0.0241(12) 0.0018(10) 0.0098(12) -0.0018(10)
C19 0.0263(15) 0.0191(12) 0.0252(12) 0.0018(10) 0.0101(11) -0.0006(10)
C20 0.060(2) 0.061(2) 0.0240(14) 0.0050(15) 0.0113(16) -0.0203(18)
C21 0.0330(17) 0.0350(16) 0.0196(12) 0.0020(11) 0.0061(12) 0.0030(12)
C22 0.040(2) 0.059(2) 0.0421(18) 0.0124(16) 0.0182(16) -0.0009(16)
C23 0.043(2) 0.084(3) 0.069(3) 0.041(2) 0.010(2) -0.014(2)
C24 0.075(3) 0.050(2) 0.0346(18) 0.0020(16) 0.0028(19) -0.020(2)
C25 0.101(4) 0.045(2) 0.060(2) 0.0016(19) 0.036(3) -0.008(2)
C26 0.071(3) 0.042(2) 0.0368(17) 0.0006(15) 0.0206(18) 0.0132(17)
C27 0.0294(16) 0.0258(14) 0.0259(13) 0.0008(11) 0.0086(12) 0.0011(11)
C28 0.0376(19) 0.0345(17) 0.0448(17) 0.0005(14) 0.0117(15) -0.0119(13)
C29 0.0284(15) 0.0211(13) 0.0234(12) -0.0011(10) 0.0120(11) -0.0015(10)
C30 0.051(2) 0.0251(14) 0.0288(14) -0.0031(11) 0.0185(14) 0.0065(13)
C31 0.045(2) 0.0466(19) 0.0352(16) -0.0023(14) 0.0228(15) 0.0067(15)
C32 0.062(2) 0.0260(15) 0.0381(16) -0.0069(13) 0.0250(16) -0.0067(14)
C33 0.075(3) 0.0340(18) 0.0398(17) -0.0007(14) 0.0195(18) 0.0191(17)
C34 0.0396(19) 0.0316(16) 0.0359(16) 0.0037(13) 0.0068(14) 0.0069(13)

loop_
_atom_type_symbol
_atom_type_description
_atom_type_scat_dispersion_real
_atom_type_scat_dispersion_imag
_atom_type_scat_source
C C 0.0033 0.0016 'International Tables Vol C Tables 4.2.6.8 and 6.1.1.4'
H H 0.0000 0.0000 'International Tables Vol C Tables 4.2.6.8 and 6.1.1.4'
O O 0.0106 0.0060 'International Tables Vol C Tables 4.2.6.8 and 6.1.1.4'
N N 0.0061 0.0033 'International Tables Vol C Tables 4.2.6.8 and 6.1.1.4'

loop_
_geom_angle_atom_site_label_1
_geom_angle_atom_site_label_2
_geom_angle_atom_site_label_3
_geom_angle
C20 O1 C13 115.5(3)
C27 O2 C28 117.5(2)
C29 O4 C30 120.2(2)
C3 O6 C34 117.2(2)
C29 N1 C1 127.6(2)
C29 N1 C19 124.3(2)
C1 N1 C19 107.41(19)
C9 N2 C10 111.0(2)
C9 N2 C18 117.8(2)
C10 N2 C18 107.8(2)
C2 C1 C6 121.9(2)
C2 C1 N1 130.8(2)
C6 C1 N1 107.2(2)
C3 C2 C1 116.5(2)
C3 C2 H2 121.7
C1 C2 H2 121.7
O6 C3 C2 122.8(2)
O6 C3 C4 114.9(2)
C2 C3 C4 122.2(2)
C5 C4 C3 120.3(3)
C5 C4 H4 119.9
C3 C4 H4 119.9
C4 C5 C6 119.4(2)
C4 C5 H5 120.3
C6 C5 H5 120.3
C1 C6 C5 119.6(2)
C1 C6 C7 108.0(2)
C5 C6 C7 132.2(2)
C19 C7 C6 108.4(2)
C19 C7 C8 123.1(2)
C6 C7 C8 128.1(2)
C7 C8 C9 108.2(2)
C7 C8 H8A 110.1
C9 C8 H8A 110.1
C7 C8 H8B 110.1
C9 C8 H8B 110.1
H8A C8 H8B 108.4
N2 C9 C8 109.9(2)
N2 C9 H9A 109.7
C8 C9 H9A 109.7
N2 C9 H9B 109.7
C8 C9 H9B 109.7
H9A C9 H9B 108.2
N2 C10 C11 111.9(2)
N2 C10 H10A 109.2
C11 C10 H10A 109.2
N2 C10 H10B 109.2
C11 C10 H10B 109.2
H10A C10 H10B 107.9
C16 C11 C10 123.2(2)
C16 C11 C12 121.9(2)
C10 C11 C12 114.8(2)
C11 C12 C13 111.9(2)
C11 C12 H12A 109.2
C13 C12 H12A 109.2
C11 C12 H12B 109.2
C13 C12 H12B 109.2
H12A C12 H12B 107.9
O1 C13 C14 113.2(2)
O1 C13 C12 106.0(2)
C14 C13 C12 109.0(2)
O1 C13 H13 109.5
C14 C13 H13 109.5
C12 C13 H13 109.5
C15 C14 C13 121.4(3)
C15 C14 H14 119.3
C13 C14 H14 119.3
C14 C15 C27 119.7(2)
C14 C15 C16 119.9(2)
C27 C15 C16 120.3(2)
C11 C16 C15 117.4(2)
C11 C16 C17 120.1(2)
C15 C16 C17 122.5(2)
C16 C17 C18 109.1(2)
C16 C17 H17A 109.9
C18 C17 H17A 109.9
C16 C17 H17B 109.9
C18 C17 H17B 109.9
H17A C17 H17B 108.3
N2 C18 C19 108.1(2)
N2 C18 C17 105.4(2)
C19 C18 C17 115.0(2)
N2 C18 H18 109.4
C19 C18 H18 109.4
C17 C18 H18 109.4
C7 C19 N1 109.0(2)
C7 C19 C18 124.3(2)
N1 C19 C18 126.7(2)
O1 C20 C21 114.0(3)
O1 C20 H20A 108.7
C21 C20 H20A 108.7
O1 C20 H20B 108.7
C21 C20 H20B 108.7
H20A C20 H20B 107.6
C22 C21 C26 120.9(3)
C22 C21 C20 121.5(3)
C26 C21 C20 117.5(3)
C21 C22 C23 117.0(3)
C21 C22 H22 121.5
C23 C22 H22 121.5
C24 C23 C22 118.6(4)
C24 C23 H23 120.7
C22 C23 H23 120.7
C25 C24 C23 121.4(4)
C25 C24 H24 119.3
C23 C24 H24 119.3
C26 C25 C24 120.1(4)
C26 C25 H25 120.0
C24 C25 H25 120.0
C25 C26 C21 121.9(4)
C25 C26 H26 119.0
C21 C26 H26 119.0
O3 C27 O2 122.4(3)
O3 C27 C15 125.1(3)
O2 C27 C15 112.5(2)
O2 C28 H28A 109.5
O2 C28 H28B 109.5
H28A C28 H28B 109.5
O2 C28 H28C 109.5
H28A C28 H28C 109.5
H28B C28 H28C 109.5
O5 C29 O4 126.7(2)
O5 C29 N1 122.8(2)
O4 C29 N1 110.5(2)
O4 C30 C32 108.9(2)
O4 C30 C31 110.6(2)
C32 C30 C31 113.0(3)
O4 C30 C33 101.5(2)
C32 C30 C33 111.8(3)
C31 C30 C33 110.4(3)
C30 C31 H31A 109.5
C30 C31 H31B 109.5
H31A C31 H31B 109.5
C30 C31 H31C 109.5
H31A C31 H31C 109.5
H31B C31 H31C 109.5
C30 C32 H32A 109.5
C30 C32 H32B 109.5
H32A C32 H32B 109.5
C30 C32 H32C 109.5
H32A C32 H32C 109.5
H32B C32 H32C 109.5
C30 C33 H33A 109.5
C30 C33 H33B 109.5
H33A C33 H33B 109.5
C30 C33 H33C 109.5
H33A C33 H33C 109.5
H33B C33 H33C 109.5
O6 C34 H34A 109.5
O6 C34 H34B 109.5
H34A C34 H34B 109.5
O6 C34 H34C 109.5
H34A C34 H34C 109.5
H34B C34 H34C 109.5

loop_
_geom_bond_atom_site_label_1
_geom_bond_atom_site_label_2
_geom_bond_distance
O1 C20 1.429(4)
O1 C13 1.442(3)
O2 C27 1.350(3)
O2 C28 1.458(3)
O3 C27 1.212(3)
O4 C29 1.340(3)
O4 C30 1.506(3)
O5 C29 1.220(3)
O6 C3 1.391(3)
O6 C34 1.434(3)
N1 C29 1.410(3)
N1 C1 1.439(3)
N1 C19 1.442(3)
N2 C9 1.453(3)
N2 C10 1.475(3)
N2 C18 1.498(3)
C1 C2 1.408(4)
C1 C6 1.409(4)
C2 C3 1.406(4)
C2 H2 0.9500
C3 C4 1.407(4)
C4 C5 1.379(4)
C4 H4 0.9500
C5 C6 1.412(4)
C5 H5 0.9500
C6 C7 1.455(4)
C7 C19 1.366(3)
C7 C8 1.499(4)
C8 C9 1.527(4)
C8 H8A 0.9900
C8 H8B 0.9900
C9 H9A 0.9900
C9 H9B 0.9900
C10 C11 1.505(4)
C10 H10A 0.9900
C10 H10B 0.9900
C11 C16 1.341(4)
C11 C12 1.518(4)
C12 C13 1.522(4)
C12 H12A 0.9900
C12 H12B 0.9900
C13 C14 1.516(4)
C13 H13 1.0000
C14 C15 1.355(4)
C14 H14 0.9500
C15 C27 1.497(4)
C15 C16 1.505(4)
C16 C17 1.535(3)
C17 C18 1.548(4)
C17 H17A 0.9900
C17 H17B 0.9900
C18 C19 1.519(4)
C18 H18 1.0000
C20 C21 1.523(4)
C20 H20A 0.9900
C20 H20B 0.9900
C21 C22 1.384(5)
C21 C26 1.390(4)
C22 C23 1.450(5)
C22 H22 0.9500
C23 C24 1.411(6)
C23 H23 0.9500
C24 C25 1.350(6)
C24 H24 0.9500
C25 C26 1.342(5)
C25 H25 0.9500
C26 H26 0.9500
C28 H28A 0.9800
C28 H28B 0.9800
C28 H28C 0.9800
C30 C32 1.525(5)
C30 C31 1.529(4)
C30 C33 1.542(4)
C31 H31A 0.9800
C31 H31B 0.9800
C31 H31C 0.9800
C32 H32A 0.9800
C32 H32B 0.9800
C32 H32C 0.9800
C33 H33A 0.9800
C33 H33B 0.9800
C33 H33C 0.9800
C34 H34A 0.9800
C34 H34B 0.9800
C34 H34C 0.9800

loop_
_geom_torsion_atom_site_label_1
_geom_torsion_atom_site_label_2
_geom_torsion_atom_site_label_3
_geom_torsion_atom_site_label_4
_geom_torsion
C29 N1 C1 C2 -6.6(4)
C19 N1 C1 C2 -177.4(3)
C29 N1 C1 C6 170.4(2)
C19 N1 C1 C6 -0.4(3)
C6 C1 C2 C3 -1.8(4)
N1 C1 C2 C3 175.0(3)
C34 O6 C3 C2 -1.6(4)
C34 O6 C3 C4 178.4(3)
C1 C2 C3 O6 -179.9(2)
C1 C2 C3 C4 0.2(4)
O6 C3 C4 C5 -178.6(2)
C2 C3 C4 C5 1.3(4)
C3 C4 C5 C6 -1.2(4)
C2 C1 C6 C5 1.9(4)
N1 C1 C6 C5 -175.5(2)
C2 C1 C6 C7 177.5(2)
N1 C1 C6 C7 0.1(3)
C4 C5 C6 C1 -0.3(4)
C4 C5 C6 C7 -174.7(3)
C1 C6 C7 C19 0.3(3)
C5 C6 C7 C19 175.1(3)
C1 C6 C7 C8 -172.4(3)
C5 C6 C7 C8 2.5(5)
C19 C7 C8 C9 -21.3(4)
C6 C7 C8 C9 150.4(3)
C10 N2 C9 C8 171.6(2)
C18 N2 C9 C8 -63.4(3)
C7 C8 C9 N2 51.5(3)
C9 N2 C10 C11 -179.9(2)
C18 N2 C10 C11 49.6(3)
N2 C10 C11 C16 -9.3(4)
N2 C10 C11 C12 167.4(2)
C16 C11 C12 C13 -32.4(4)
C10 C11 C12 C13 150.8(3)
C20 O1 C13 C14 -92.3(3)
C20 O1 C13 C12 148.3(3)
C11 C12 C13 O1 169.7(2)
C11 C12 C13 C14 47.6(3)
O1 C13 C14 C15 -152.3(3)
C12 C13 C14 C15 -34.7(4)
C13 C14 C15 C27 177.5(2)
C13 C14 C15 C16 1.7(4)
C10 C11 C16 C15 174.9(2)
C12 C11 C16 C15 -1.6(4)
C10 C11 C16 C17 -6.4(4)
C12 C11 C16 C17 177.1(2)
C14 C15 C16 C11 18.3(4)
C27 C15 C16 C11 -157.5(3)
C14 C15 C16 C17 -160.3(3)
C27 C15 C16 C17 23.9(4)
C11 C16 C17 C18 -18.1(3)
C15 C16 C17 C18 160.5(2)
C9 N2 C18 C19 35.6(3)
C10 N2 C18 C19 162.1(2)
C9 N2 C18 C17 159.1(2)
C10 N2 C18 C17 -74.4(3)
C16 C17 C18 N2 56.7(3)
C16 C17 C18 C19 175.7(2)
C6 C7 C19 N1 -0.5(3)
C8 C7 C19 N1 172.6(2)
C6 C7 C19 C18 -177.1(2)
C8 C7 C19 C18 -4.0(4)
C29 N1 C19 C7 -170.7(2)
C1 N1 C19 C7 0.5(3)
C29 N1 C19 C18 5.9(4)
C1 N1 C19 C18 177.0(2)
N2 C18 C19 C7 -1.3(4)
C17 C18 C19 C7 -118.8(3)
N2 C18 C19 N1 -177.3(2)
C17 C18 C19 N1 65.2(4)
C13 O1 C20 C21 86.3(4)
O1 C20 C21 C22 37.3(4)
O1 C20 C21 C26 -146.2(3)
C26 C21 C22 C23 1.7(4)
C20 C21 C22 C23 178.1(3)
C21 C22 C23 C24 -1.7(5)
C22 C23 C24 C25 1.4(6)
C23 C24 C25 C26 -1.0(6)
C24 C25 C26 C21 0.9(6)
C22 C21 C26 C25 -1.3(5)
C20 C21 C26 C25 -177.9(3)
C28 O2 C27 O3 3.3(4)
C28 O2 C27 C15 -176.2(2)
C14 C15 C27 O3 -174.9(3)
C16 C15 C27 O3 0.9(4)
C14 C15 C27 O2 4.6(4)
C16 C15 C27 O2 -179.6(2)
C30 O4 C29 O5 -3.6(4)
C30 O4 C29 N1 176.2(2)
C1 N1 C29 O5 -167.8(3)
C19 N1 C29 O5 1.6(4)
C1 N1 C29 O4 12.4(4)
C19 N1 C29 O4 -178.2(2)
C29 O4 C30 C32 -64.5(3)
C29 O4 C30 C31 60.2(3)
C29 O4 C30 C33 177.4(3)
